data_1572836
loop_
_publ_author_name
'Liu, Huifeng'
'He, Yongrui'
'Chen, Jia'
'Qu, Xiaoqing'
'He, Jing'
'Chen, Xuwei'
'Wang, Jianhua'
'Qiu, Hongdeng'

_publ_section_title
;
 Chiral ionic organic single-crystal and its exfoliated two-dimensional
 nanosheets with enhanced enantioseparation.
;
_journal_issue 45
_journal_name_full 'Chemical science'
_journal_page_first 18818
_journal_page_last 18824
_journal_paper_doi 10.1039/d4sc04990j
_journal_volume 15
_journal_year 2024
_chemical_absolute_configuration unk
_chemical_formula_moiety 'C12 H8 O6 S2, C34 H50 N2 O4'
_chemical_formula_sum 'C46 H58 N2 O10 S2'
_chemical_formula_weight 863.06
_space_group_crystal_system orthorhombic
_space_group_IT_number 20
_space_group_name_Hall 'C 2c 2'
_space_group_name_H-M_alt 'C 2 2 21'
_atom_sites_solution_hydrogens geom
_atom_sites_solution_primary direct
_atom_sites_solution_secondary difmap
_audit_creation_date 2023-07-11
_audit_creation_method
;
Olex2 1.5-beta
(compiled 2022.04.07 svn.rca3783a0 for OlexSys, GUI svn.r6498)
;
_audit_update_record
;
2024-06-06 deposited with the CCDC.	2024-10-09 downloaded from the CCDC.
;
_cell_angle_alpha 90
_cell_angle_beta 90
_cell_angle_gamma 90
_cell_formula_units_Z 4
_cell_length_a 9.0954(14)
_cell_length_b 28.981(4)
_cell_length_c 20.898(3)
_cell_measurement_reflns_used 4728
_cell_measurement_temperature 296(2)
_cell_measurement_theta_max 23.00
_cell_measurement_theta_min 2.35
_cell_volume 5508.6(14)
_computing_cell_refinement 'SAINT v7.68A (Bruker, 2009)'
_computing_data_collection 'Bruker SMART APEX II'
_computing_data_reduction 'SAINT v7.68A (Bruker, 2009)'
_computing_molecular_graphics 'Olex2 1.5-beta (Dolomanov et al., 2009)'
_computing_publication_material 'Olex2 1.5-beta (Dolomanov et al., 2009)'
_computing_structure_refinement 'olex2.refine 1.5-beta (Bourhis et al., 2015)'
_computing_structure_solution 'SHELXL-2014/7 (Sheldrick, 2014)'
_diffrn_ambient_temperature 296.15
_diffrn_detector_area_resol_mean 'fine-focus sealed tube'
_diffrn_measured_fraction_theta_full 0.993
_diffrn_measured_fraction_theta_max 0.929
_diffrn_measurement_device_type 'Bruker APEX-II CCD'
_diffrn_measurement_method '\f and \w scans'
_diffrn_radiation_monochromator graphite
_diffrn_radiation_type MoK\a
_diffrn_radiation_wavelength 0.71073
_diffrn_reflns_av_R_equivalents 0.0297
_diffrn_reflns_av_unetI/netI 0.0447
_diffrn_reflns_Laue_measured_fraction_full 0.993
_diffrn_reflns_Laue_measured_fraction_max 0.929
_diffrn_reflns_limit_h_max 13
_diffrn_reflns_limit_h_min -11
_diffrn_reflns_limit_k_max 42
_diffrn_reflns_limit_k_min -29
_diffrn_reflns_limit_l_max 28
_diffrn_reflns_limit_l_min -30
_diffrn_reflns_number 19100
_diffrn_reflns_point_group_measured_fraction_full 0.994
_diffrn_reflns_point_group_measured_fraction_max 0.896
_diffrn_reflns_theta_full 25.242
_diffrn_reflns_theta_max 31.336
_diffrn_reflns_theta_min 1.405
_diffrn_source_current 0.0
_diffrn_source_power 0.0
_diffrn_source_voltage 0.0
_diffrn_standards_number 0
_exptl_absorpt_coefficient_mu 0.145
_exptl_absorpt_correction_T_max 0.7462
_exptl_absorpt_correction_T_min 0.6298
_exptl_absorpt_correction_type none
_exptl_absorpt_process_details
;
SADABS-2008/1 (Bruker,2008) was used for absorption correction.
wR2(int) was 0.1402 before and 0.0479 after correction.
The Ratio of minimum to maximum transmission is 0.8440.
The \l/2 correction factor is 0.0015.
;
_exptl_crystal_colour colorless
_exptl_crystal_density_diffrn 1.041
_exptl_crystal_description block
_exptl_crystal_F_000 1840
_exptl_crystal_size_max 0.3
_exptl_crystal_size_mid 0.2
_exptl_crystal_size_min 0.2
_exptl_transmission_factor_max 0.7462
_exptl_transmission_factor_min 0.6298
_platon_squeeze_details
;
;
_refine_diff_density_max 0.200
_refine_diff_density_min -0.172
_refine_diff_density_rms 0.035
_refine_ls_abs_structure_details
;
 Flack x determined using 1530 quotients [(I+)-(I-)]/[(I+)+(I-)]
 (Parsons, Flack and Wagner, Acta Cryst. B69 (2013) 249-259).
;
_refine_ls_abs_structure_Flack 0.04(4)
_refine_ls_extinction_method none
_refine_ls_goodness_of_fit_ref 0.999
_refine_ls_hydrogen_treatment constr
_refine_ls_matrix_type full
_refine_ls_number_parameters 274
_refine_ls_number_reflns 8118
_refine_ls_number_restraints 0
_refine_ls_restrained_S_all 0.999
_refine_ls_R_factor_all 0.0929
_refine_ls_R_factor_gt 0.0517
_refine_ls_shift/su_max 0.001
_refine_ls_shift/su_mean 0.000
_refine_ls_structure_factor_coef Fsqd
_refine_ls_weighting_details 'w=1/[\s^2^(Fo^2^)+(0.0690P)^2^+0.0100P] where P=(Fo^2^+2Fc^2^)/3'
_refine_ls_weighting_scheme calc
_refine_ls_wR_factor_gt 0.1295
_refine_ls_wR_factor_ref 0.1414
_reflns_Friedel_coverage 0.758
_reflns_Friedel_fraction_full 0.995
_reflns_Friedel_fraction_max 0.856
_reflns_number_gt 4538
_reflns_number_total 8118
_reflns_threshold_expression 'I > 2\s(I)'
_cod_data_source_file d4sc04990j2.cif
_cod_data_source_block 1
_cod_depositor_comments 'Adding full bibliography for 1572836.cif.'
_cod_original_cell_volume 5508.5(14)
_cod_database_code 1572836
_shelx_shelxl_version_number 2014/7
_shelx_space_group_comment
;
The symmetry employed for this shelxl refinement is uniquely defined
by the following loop, which should always be used as a source of
symmetry information in preference to the above space-group names.
They are only intended as comments.
;
_shelx_estimated_absorpt_t_max 0.972
_shelx_estimated_absorpt_t_min 0.958
_olex2_refinement_description
;
1.a Ternary CH refined with riding coordinates:
 C14(H14), C16(H16), C19(H19), C20(H20)
1.b Secondary CH2 refined with riding coordinates:
 C12(H12A,H12B), C15(H15A,H15B), C17(H17A,H17B), C18(H18A,H18B)
1.c Aromatic/amide H refined with riding coordinates:
 C2(H2), C3(H3), C5(H5), C6(H6), C7(H7), C8(H8), C10(H10), C11(H11)
1.d Idealised Me refined as rotating group:
 C21(H21A,H21B,H21C), C22(H22A,H22B,H22C), C23(H23A,H23B,H23C)
;
_olex2_submission_special_instructions 'No special instructions were received'

loop_
_space_group_symop_operation_xyz
'x, y, z'
'x, -y, -z'
'-x, y, -z+1/2'
'-x, -y, z+1/2'
'x+1/2, y+1/2, z'
'x+1/2, -y+1/2, -z'
'-x+1/2, y+1/2, -z+1/2'
'-x+1/2, -y+1/2, z+1/2'

loop_
_atom_site_label
_atom_site_type_symbol
_atom_site_fract_x
_atom_site_fract_y
_atom_site_fract_z
_atom_site_U_iso_or_equiv
_atom_site_adp_type
_atom_site_occupancy
_atom_site_site_symmetry_order
_atom_site_calc_flag
_atom_site_refinement_flags_posn
_atom_site_refinement_flags_adp
_atom_site_refinement_flags_occupancy
_atom_site_disorder_assembly
_atom_site_disorder_group
C1 C -0.0143(3) 0.81704(9) 0.08131(12) 0.0568(6) Uani 1 1 d . . . . .
C2 C 0.1115(3) 0.80170(9) 0.11259(13) 0.0585(6) Uani 1 1 d . . . . .
H2 H 0.1917 0.7911 0.0892 0.070 Uiso 1 1 calc R U . . .
C3 C 0.1163(3) 0.80236(9) 0.17834(13) 0.0568(6) Uani 1 1 d . . . . .
H3 H 0.2016 0.7929 0.1991 0.068 Uiso 1 1 calc R U . . .
C4 C -0.0023(2) 0.81667(9) 0.21433(11) 0.0530(6) Uani 1 1 d . . . . .
C5 C -0.1264(3) 0.83140(9) 0.18186(13) 0.0613(7) Uani 1 1 d . . . . .
H5 H -0.2075 0.8414 0.2051 0.074 Uiso 1 1 calc R U . . .
C6 C -0.1327(3) 0.83156(10) 0.11632(13) 0.0631(7) Uani 1 1 d . . . . .
H6 H -0.2175 0.8415 0.0956 0.076 Uiso 1 1 calc R U . . .
C7 C 0.6395(3) 0.82440(10) -0.11963(13) 0.0591(7) Uani 1 1 d . . . . .
H7 H 0.7256 0.8341 -0.0997 0.071 Uiso 1 1 calc R U . . .
C8 C 0.6336(3) 0.82132(10) -0.18450(12) 0.0574(6) Uani 1 1 d . . . . .
H8 H 0.7165 0.8281 -0.2088 0.069 Uiso 1 1 calc R U . . .
C9 C 0.5049(2) 0.80823(8) -0.21446(10) 0.0457(5) Uani 1 1 d . . . . .
C10 C 0.3857(3) 0.79625(9) -0.17681(11) 0.0528(6) Uani 1 1 d . . . . .
H10 H 0.2986 0.7862 -0.1956 0.063 Uiso 1 1 calc R U . . .
C11 C 0.3973(3) 0.79935(9) -0.11146(12) 0.0550(6) Uani 1 1 d . . . . .
H11 H 0.3175 0.7914 -0.0859 0.066 Uiso 1 1 calc R U . . .
C12 C 0.5258(3) 0.82300(8) -0.01524(11) 0.0572(6) Uani 1 1 d . . . . .
H12A H 0.6163 0.8112 0.0030 0.069 Uiso 1 1 calc R U . . .
H12B H 0.4437 0.8080 0.0059 0.069 Uiso 1 1 calc R U . . .
C13 C 0.5171(3) 0.87474(9) -0.00575(12) 0.0604(6) Uani 1 1 d . . . . .
C14 C 0.5224(4) 0.93469(9) 0.07157(13) 0.0635(7) Uani 1 1 d . . . . .
H14 H 0.4828 0.9519 0.0351 0.076 Uiso 1 1 calc R U . . .
C15 C 0.6775(4) 0.95005(11) 0.08310(19) 0.0837(10) Uani 1 1 d . . . . .
H15A H 0.7364 0.9441 0.0453 0.100 Uiso 1 1 calc R U . . .
H15B H 0.7192 0.9327 0.1184 0.100 Uiso 1 1 calc R U . . .
C16 C 0.6810(4) 1.00124(12) 0.09869(19) 0.0899(10) Uani 1 1 d . . . . .
H16 H 0.6398 1.0176 0.0618 0.108 Uiso 1 1 calc R U . . .
C17 C 0.5806(5) 1.01084(13) 0.15561(19) 0.1018(13) Uani 1 1 d . . . . .
H17A H 0.6199 0.9957 0.1933 0.122 Uiso 1 1 calc R U . . .
H17B H 0.5785 1.0438 0.1639 0.122 Uiso 1 1 calc R U . . .
C18 C 0.4275(5) 0.99405(12) 0.14370(17) 0.0880(10) Uani 1 1 d . . . . .
H18A H 0.3854 1.0111 0.1082 0.106 Uiso 1 1 calc R U . . .
H18B H 0.3678 1.0000 0.1813 0.106 Uiso 1 1 calc R U . . .
C19 C 0.4234(4) 0.94230(10) 0.12842(15) 0.0780(9) Uani 1 1 d . . . . .
H19 H 0.4664 0.9259 0.1649 0.094 Uiso 1 1 calc R U . . .
C20 C 0.2662(5) 0.92387(13) 0.1188(3) 0.1055(15) Uani 1 1 d . . . . .
H20 H 0.2753 0.8906 0.1114 0.127 Uiso 1 1 calc R U . . .
C21 C 0.1749(8) 0.92946(18) 0.1784(3) 0.167(3) Uani 1 1 d . . . . .
H21A H 0.1332 0.9599 0.1794 0.250 Uiso 1 1 calc R U . . .
H21B H 0.2360 0.9251 0.2154 0.250 Uiso 1 1 calc R U . . .
H21C H 0.0975 0.9070 0.1786 0.250 Uiso 1 1 calc R U . . .
C22 C 0.8407(6) 1.01838(19) 0.1074(4) 0.176(3) Uani 1 1 d . . . . .
H22A H 0.8969 1.0112 0.0698 0.265 Uiso 1 1 calc R U . . .
H22B H 0.8839 1.0035 0.1439 0.265 Uiso 1 1 calc R U . . .
H22C H 0.8406 1.0512 0.1140 0.265 Uiso 1 1 calc R U . . .
C23 C 0.1892(6) 0.9436(2) 0.0602(3) 0.1328(19) Uani 1 1 d . . . . .
H23A H 0.1869 0.9767 0.0632 0.199 Uiso 1 1 calc R U . . .
H23B H 0.0905 0.9320 0.0582 0.199 Uiso 1 1 calc R U . . .
H23C H 0.2417 0.9347 0.0223 0.199 Uiso 1 1 calc R U . . .
N1 N 0.5213(2) 0.81353(7) -0.08445(8) 0.0512(5) Uani 1 1 d . . . . .
O1 O -0.1222(3) 0.77429(8) -0.01486(10) 0.0935(8) Uani 1 1 d . . . . .
O2 O -0.1009(3) 0.85551(8) -0.02255(10) 0.0914(7) Uani 1 1 d . . . . .
O3 O 0.1169(3) 0.80989(18) -0.02589(12) 0.1553(15) Uani 1 1 d . . . . .
O4 O 0.5034(3) 0.90083(7) -0.04883(9) 0.0939(8) Uani 1 1 d . . . . .
O5 O 0.5233(2) 0.88503(6) 0.05531(7) 0.0639(5) Uani 1 1 d . . . . .
S1 S -0.02725(8) 0.81394(3) -0.00285(3) 0.0693(2) Uani 1 1 d . . . . .

loop_
_atom_site_aniso_label
_atom_site_aniso_U_11
_atom_site_aniso_U_22
_atom_site_aniso_U_33
_atom_site_aniso_U_23
_atom_site_aniso_U_13
_atom_site_aniso_U_12
C1 0.0522(16) 0.0608(14) 0.0574(13) -0.0030(11) -0.0025(11) -0.0014(13)
C2 0.0410(14) 0.0662(16) 0.0682(16) 0.0019(12) 0.0047(12) 0.0000(12)
C3 0.0394(13) 0.0632(16) 0.0679(16) 0.0072(12) -0.0069(12) 0.0034(12)
C4 0.0415(16) 0.0550(14) 0.0624(14) 0.0005(11) -0.0059(10) -0.0028(11)
C5 0.0497(16) 0.0724(17) 0.0616(16) -0.0042(12) 0.0009(13) 0.0119(12)
C6 0.0558(17) 0.0750(18) 0.0586(15) -0.0066(12) -0.0092(13) 0.0169(13)
C7 0.0500(16) 0.0732(18) 0.0542(14) -0.0002(12) -0.0070(11) -0.0068(13)
C8 0.0439(14) 0.0789(18) 0.0495(13) 0.0053(12) 0.0033(10) -0.0044(13)
C9 0.0380(14) 0.0518(13) 0.0472(11) -0.0002(9) -0.0020(9) 0.0020(11)
C10 0.0390(13) 0.0692(16) 0.0503(13) 0.0004(11) 0.0005(11) -0.0029(11)
C11 0.0508(15) 0.0646(16) 0.0497(13) 0.0040(11) 0.0119(12) 0.0005(12)
C12 0.0737(17) 0.0576(14) 0.0402(11) 0.0027(10) -0.0007(11) -0.0010(13)
C13 0.0748(18) 0.0562(14) 0.0500(13) 0.0013(11) 0.0002(15) -0.0014(13)
C14 0.081(2) 0.0474(14) 0.0621(15) 0.0000(11) -0.0037(14) 0.0069(14)
C15 0.086(3) 0.070(2) 0.095(2) -0.0081(17) -0.0085(19) 0.0095(17)
C16 0.082(2) 0.0679(19) 0.120(3) 0.0001(19) -0.027(2) -0.0091(18)
C17 0.136(4) 0.072(2) 0.098(3) -0.0154(18) -0.027(3) 0.000(2)
C18 0.123(3) 0.0641(18) 0.0774(18) -0.0155(16) 0.015(2) -0.0033(19)
C19 0.112(3) 0.0566(16) 0.0658(17) -0.0057(13) 0.0105(17) 0.0052(17)
C20 0.112(4) 0.057(2) 0.147(4) -0.021(2) 0.038(3) -0.009(2)
C21 0.175(5) 0.097(3) 0.228(6) 0.004(3) 0.126(5) -0.013(3)
C22 0.100(4) 0.117(4) 0.312(9) -0.036(4) -0.047(5) -0.025(3)
C23 0.085(3) 0.144(4) 0.169(5) -0.035(4) 0.003(3) -0.013(3)
N1 0.0551(12) 0.0591(11) 0.0394(9) 0.0007(8) 0.0034(9) 0.0001(11)
O1 0.132(2) 0.0786(14) 0.0697(13) -0.0087(10) -0.0178(13) -0.0070(14)
O2 0.121(2) 0.0802(15) 0.0731(13) 0.0124(10) -0.0245(13) 0.0000(13)
O3 0.0671(16) 0.328(5) 0.0705(15) 0.011(2) 0.0142(12) 0.036(2)
O4 0.170(3) 0.0588(11) 0.0534(10) 0.0100(9) -0.0122(14) 0.0013(14)
O5 0.0915(14) 0.0520(9) 0.0484(9) -0.0041(7) -0.0047(10) 0.0053(9)
S1 0.0634(4) 0.0879(5) 0.0566(4) 0.0018(4) -0.0001(3) 0.0052(4)

loop_
_atom_type_symbol
_atom_type_description
_atom_type_scat_dispersion_real
_atom_type_scat_dispersion_imag
_atom_type_scat_source
C C 0.0033 0.0016 'International Tables Vol C Tables 4.2.6.8 and 6.1.1.4'
H H 0.0000 0.0000 'International Tables Vol C Tables 4.2.6.8 and 6.1.1.4'
N N 0.0061 0.0033 'International Tables Vol C Tables 4.2.6.8 and 6.1.1.4'
O O 0.0106 0.0060 'International Tables Vol C Tables 4.2.6.8 and 6.1.1.4'
S S 0.1246 0.1234 'International Tables Vol C Tables 4.2.6.8 and 6.1.1.4'

loop_
_geom_angle_atom_site_label_1
_geom_angle_atom_site_label_2
_geom_angle_atom_site_label_3
_geom_angle
_geom_angle_site_symmetry_1
_geom_angle_site_symmetry_3
_geom_angle_publ_flag
C2 C1 S1 120.5(2) . . ?
C6 C1 C2 119.6(2) . . ?
C6 C1 S1 119.7(2) . . ?
C1 C2 H2 120.3 . . ?
C3 C2 C1 119.4(2) . . ?
C3 C2 H2 120.3 . . ?
C2 C3 H3 119.2 . . ?
C2 C3 C4 121.7(2) . . ?
C4 C3 H3 119.2 . . ?
C3 C4 C4 121.6(2) . 3 ?
C3 C4 C5 117.6(2) . . ?
C5 C4 C4 120.8(3) . 3 ?
C4 C5 H5 119.2 . . ?
C6 C5 C4 121.7(2) . . ?
C6 C5 H5 119.2 . . ?
C1 C6 C5 120.0(2) . . ?
C1 C6 H6 120.0 . . ?
C5 C6 H6 120.0 . . ?
C8 C7 H7 120.0 . . ?
N1 C7 H7 120.0 . . ?
N1 C7 C8 120.0(2) . . ?
C7 C8 H8 119.9 . . ?
C7 C8 C9 120.3(2) . . ?
C9 C8 H8 119.9 . . ?
C8 C9 C9 120.3(2) . 3_654 ?
C8 C9 C10 118.4(2) . . ?
C10 C9 C9 121.3(2) . 3_654 ?
C9 C10 H10 120.4 . . ?
C11 C10 C9 119.2(2) . . ?
C11 C10 H10 120.4 . . ?
C10 C11 H11 119.7 . . ?
N1 C11 C10 120.6(2) . . ?
N1 C11 H11 119.7 . . ?
H12A C12 H12B 108.4 . . ?
C13 C12 H12A 110.1 . . ?
C13 C12 H12B 110.1 . . ?
N1 C12 H12A 110.1 . . ?
N1 C12 H12B 110.1 . . ?
N1 C12 C13 108.16(18) . . ?
O4 C13 C12 122.6(2) . . ?
O4 C13 O5 126.9(2) . . ?
O5 C13 C12 110.5(2) . . ?
C15 C14 H14 108.6 . . ?
C15 C14 C19 113.1(3) . . ?
C19 C14 H14 108.6 . . ?
O5 C14 H14 108.6 . . ?
O5 C14 C15 108.7(2) . . ?
O5 C14 C19 109.1(2) . . ?
C14 C15 H15A 109.6 . . ?
C14 C15 H15B 109.6 . . ?
C14 C15 C16 110.1(3) . . ?
H15A C15 H15B 108.2 . . ?
C16 C15 H15A 109.6 . . ?
C16 C15 H15B 109.6 . . ?
C15 C16 H16 107.3 . . ?
C15 C16 C17 109.5(3) . . ?
C15 C16 C22 111.0(4) . . ?
C17 C16 H16 107.3 . . ?
C17 C16 C22 114.3(4) . . ?
C22 C16 H16 107.3 . . ?
C16 C17 H17A 109.3 . . ?
C16 C17 H17B 109.3 . . ?
H17A C17 H17B 108.0 . . ?
C18 C17 C16 111.6(3) . . ?
C18 C17 H17A 109.3 . . ?
C18 C17 H17B 109.3 . . ?
C17 C18 H18A 109.2 . . ?
C17 C18 H18B 109.2 . . ?
C17 C18 C19 112.0(3) . . ?
H18A C18 H18B 107.9 . . ?
C19 C18 H18A 109.2 . . ?
C19 C18 H18B 109.2 . . ?
C14 C19 C18 107.0(3) . . ?
C14 C19 H19 107.7 . . ?
C14 C19 C20 113.6(3) . . ?
C18 C19 H19 107.7 . . ?
C18 C19 C20 112.9(3) . . ?
C20 C19 H19 107.7 . . ?
C19 C20 H20 106.4 . . ?
C21 C20 C19 111.5(4) . . ?
C21 C20 H20 106.4 . . ?
C21 C20 C23 111.8(5) . . ?
C23 C20 C19 113.7(4) . . ?
C23 C20 H20 106.4 . . ?
C20 C21 H21A 109.5 . . ?
C20 C21 H21B 109.5 . . ?
C20 C21 H21C 109.5 . . ?
H21A C21 H21B 109.5 . . ?
H21A C21 H21C 109.5 . . ?
H21B C21 H21C 109.5 . . ?
C16 C22 H22A 109.5 . . ?
C16 C22 H22B 109.5 . . ?
C16 C22 H22C 109.5 . . ?
H22A C22 H22B 109.5 . . ?
H22A C22 H22C 109.5 . . ?
H22B C22 H22C 109.5 . . ?
C20 C23 H23A 109.5 . . ?
C20 C23 H23B 109.5 . . ?
C20 C23 H23C 109.5 . . ?
H23A C23 H23B 109.5 . . ?
H23A C23 H23C 109.5 . . ?
H23B C23 H23C 109.5 . . ?
C7 N1 C12 118.2(2) . . ?
C11 N1 C7 121.42(19) . . ?
C11 N1 C12 120.0(2) . . ?
C13 O5 C14 116.39(18) . . ?
O1 S1 C1 104.55(13) . . ?
O2 S1 C1 105.88(13) . . ?
O2 S1 O1 109.54(15) . . ?
O3 S1 C1 106.49(14) . . ?
O3 S1 O1 115.4(2) . . ?
O3 S1 O2 114.0(2) . . ?

loop_
_geom_bond_atom_site_label_1
_geom_bond_atom_site_label_2
_geom_bond_distance
_geom_bond_site_symmetry_2
_geom_bond_publ_flag
C1 C2 1.391(4) . ?
C1 C6 1.368(4) . ?
C1 S1 1.765(3) . ?
C2 H2 0.9300 . ?
C2 C3 1.375(4) . ?
C3 H3 0.9300 . ?
C3 C4 1.378(4) . ?
C4 C4 1.492(5) 3 ?
C4 C5 1.384(4) . ?
C5 H5 0.9300 . ?
C5 C6 1.371(4) . ?
C6 H6 0.9300 . ?
C7 H7 0.9300 . ?
C7 C8 1.360(3) . ?
C7 N1 1.340(3) . ?
C8 H8 0.9300 . ?
C8 C9 1.380(3) . ?
C9 C9 1.488(4) 3_654 ?
C9 C10 1.384(3) . ?
C10 H10 0.9300 . ?
C10 C11 1.373(3) . ?
C11 H11 0.9300 . ?
C11 N1 1.326(3) . ?
C12 H12A 0.9700 . ?
C12 H12B 0.9700 . ?
C12 C13 1.515(4) . ?
C12 N1 1.473(3) . ?
C13 O4 1.182(3) . ?
C13 O5 1.312(3) . ?
C14 H14 0.9800 . ?
C14 C15 1.499(5) . ?
C14 C19 1.507(4) . ?
C14 O5 1.479(3) . ?
C15 H15A 0.9700 . ?
C15 H15B 0.9700 . ?
C15 C16 1.519(5) . ?
C16 H16 0.9800 . ?
C16 C17 1.525(6) . ?
C16 C22 1.546(7) . ?
C17 H17A 0.9700 . ?
C17 H17B 0.9700 . ?
C17 C18 1.496(6) . ?
C18 H18A 0.9700 . ?
C18 H18B 0.9700 . ?
C18 C19 1.534(4) . ?
C19 H19 0.9800 . ?
C19 C20 1.540(6) . ?
C20 H20 0.9800 . ?
C20 C21 1.506(7) . ?
C20 C23 1.521(7) . ?
C21 H21A 0.9600 . ?
C21 H21B 0.9600 . ?
C21 H21C 0.9600 . ?
C22 H22A 0.9600 . ?
C22 H22B 0.9600 . ?
C22 H22C 0.9600 . ?
C23 H23A 0.9600 . ?
C23 H23B 0.9600 . ?
C23 H23C 0.9600 . ?
O1 S1 1.459(3) . ?
O2 S1 1.439(2) . ?
O3 S1 1.402(3) . ?

loop_
_geom_torsion_atom_site_label_1
_geom_torsion_atom_site_label_2
_geom_torsion_atom_site_label_3
_geom_torsion_atom_site_label_4
_geom_torsion
_geom_torsion_site_symmetry_1
_geom_torsion_site_symmetry_2
_geom_torsion_site_symmetry_3
_geom_torsion_site_symmetry_4
_geom_torsion_publ_flag
C1 C2 C3 C4 1.8(4) . . . . ?
C2 C1 C6 C5 0.7(4) . . . . ?
C2 C1 S1 O1 103.1(2) . . . . ?
C2 C1 S1 O2 -141.2(2) . . . . ?
C2 C1 S1 O3 -19.5(3) . . . . ?
C2 C3 C4 C4 179.03(18) . . . 3 ?
C2 C3 C4 C5 -1.3(4) . . . . ?
C3 C4 C5 C6 0.5(4) . . . . ?
C4 C4 C5 C6 -179.9(2) 3 . . . ?
C4 C5 C6 C1 -0.2(4) . . . . ?
C6 C1 C2 C3 -1.5(4) . . . . ?
C6 C1 S1 O1 -72.2(3) . . . . ?
C6 C1 S1 O2 43.4(3) . . . . ?
C6 C1 S1 O3 165.2(3) . . . . ?
C7 C8 C9 C9 175.42(19) . . . 3_654 ?
C7 C8 C9 C10 -3.1(4) . . . . ?
C8 C7 N1 C11 0.5(4) . . . . ?
C8 C7 N1 C12 -172.3(2) . . . . ?
C8 C9 C10 C11 2.3(4) . . . . ?
C9 C9 C10 C11 -176.22(17) 3_654 . . . ?
C9 C10 C11 N1 -0.2(4) . . . . ?
C10 C11 N1 C7 -1.3(4) . . . . ?
C10 C11 N1 C12 171.3(2) . . . . ?
C12 C13 O5 C14 177.5(2) . . . . ?
C13 C12 N1 C7 71.4(3) . . . . ?
C13 C12 N1 C11 -101.4(3) . . . . ?
C14 C15 C16 C17 55.8(4) . . . . ?
C14 C15 C16 C22 -177.1(4) . . . . ?
C14 C19 C20 C21 176.2(3) . . . . ?
C14 C19 C20 C23 -56.3(4) . . . . ?
C15 C14 C19 C18 58.4(4) . . . . ?
C15 C14 C19 C20 -176.3(3) . . . . ?
C15 C14 O5 C13 -98.2(3) . . . . ?
C15 C16 C17 C18 -55.6(4) . . . . ?
C16 C17 C18 C19 57.4(4) . . . . ?
C17 C18 C19 C14 -56.7(4) . . . . ?
C17 C18 C19 C20 177.6(4) . . . . ?
C18 C19 C20 C21 -61.7(5) . . . . ?
C18 C19 C20 C23 65.8(4) . . . . ?
C19 C14 C15 C16 -59.8(4) . . . . ?
C19 C14 O5 C13 138.0(3) . . . . ?
C22 C16 C17 C18 179.2(4) . . . . ?
N1 C7 C8 C9 1.8(4) . . . . ?
N1 C12 C13 O4 2.6(4) . . . . ?
N1 C12 C13 O5 -178.9(2) . . . . ?
O4 C13 O5 C14 -4.2(5) . . . . ?
O5 C14 C15 C16 178.9(3) . . . . ?
O5 C14 C19 C18 179.4(3) . . . . ?
O5 C14 C19 C20 -55.3(4) . . . . ?
S1 C1 C2 C3 -176.8(2) . . . . ?
S1 C1 C6 C5 176.1(2) . . . . ?

loop_
_platon_squeeze_void_nr
_platon_squeeze_void_average_x
_platon_squeeze_void_average_y
_platon_squeeze_void_average_z
_platon_squeeze_void_volume
_platon_squeeze_void_count_electrons
_platon_squeeze_void_content
1 -0.002 0.175 0.250 405 91 ' '
2 -0.002 -0.175 0.750 405 91 ' '
3 -0.168 0.325 0.750 405 91 ' '
4 -0.153 0.675 0.250 405 91 ' '
